data_2017164
loop_
_publ_author_name
'Chen, Ying-Lin'
'Li, Ben-Zhen'
'Yang, Ping'
'Wu, Jian-Zhong'

_publ_section_title
;Di-\m-chlorido-bis[chlorido(4'-<i>p</i>-tolyl-2,2':6',2''-terpyridine-\k^3^<i>N</i>,<i>N</i>',<i>N</i>'')nickel(II)]:
 a supramolecular system constructed by C---H&#x00B7;&#x00B7;&#x00B7;Cl
 interactions
;
_journal_coeditor_code DN3115
_journal_issue 7
_journal_name_full 'Acta Crystallographica Section C'
_journal_page_first m238
_journal_page_last m240
_journal_paper_doi 10.1107/S0108270109018812
_journal_volume 65
_journal_year 2009
_chemical_formula_iupac '[Ni2 Cl4 (C22 H17 N3)2]'
_chemical_formula_moiety 'C44 H34 Cl4 N6 Ni2'
_chemical_formula_sum 'C44 H34 Cl4 N6 Ni2'
_chemical_formula_weight 905.99
_chemical_name_systematic
;
Di-\m-chlorido-bis[chlorido(4'-<i>p</i>-tolyl-2,2':6',2''-terpyridine-\
\k^3^<i>N</i>,<i>N</i>',<i>N</i>'')nickel(II)]
;
_space_group_IT_number 14
_symmetry_cell_setting monoclinic
_symmetry_space_group_name_Hall '-P 2ybc'
_symmetry_space_group_name_H-M 'P 1 21/c 1'
_atom_sites_solution_hydrogens geom
_atom_sites_solution_primary direct
_atom_sites_solution_secondary difmap
_audit_creation_method SHELXL-97
_cell_angle_alpha 90.00
_cell_angle_beta 102.2190(10)
_cell_angle_gamma 90.00
_cell_formula_units_Z 2
_cell_length_a 14.2218(11)
_cell_length_b 12.7866(10)
_cell_length_c 10.8659(8)
_cell_measurement_reflns_used 2108
_cell_measurement_temperature 298(2)
_cell_measurement_theta_max 23.99
_cell_measurement_theta_min 2.16
_cell_volume 1931.2(3)
_computing_cell_refinement 'APEX2 (Bruker, 2004)'
_computing_data_collection 'APEX2 (Bruker, 2004)'
_computing_data_reduction 'APEX2 (Bruker, 2004)'
_computing_molecular_graphics 'SHELXTL (Sheldrick, 2008)'
_computing_publication_material 'SHELXTL (Sheldrick, 2008)'
_computing_structure_refinement 'SHELXL97 (Sheldrick, 2008)'
_computing_structure_solution 'SHELXS97 (Sheldrick, 2008)'
_diffrn_ambient_temperature 298(2)
_diffrn_measured_fraction_theta_full 0.994
_diffrn_measured_fraction_theta_max 0.994
_diffrn_measurement_device_type 'Bruker APEXII CCD area-detector'
_diffrn_measurement_method '\f and \w'
_diffrn_radiation_monochromator graphite
_diffrn_radiation_source 'fine-focus sealed tube'
_diffrn_radiation_type MoK\a
_diffrn_radiation_wavelength 0.71073
_diffrn_reflns_av_R_equivalents 0.0545
_diffrn_reflns_av_sigmaI/netI 0.0704
_diffrn_reflns_limit_h_max 17
_diffrn_reflns_limit_h_min -17
_diffrn_reflns_limit_k_max 15
_diffrn_reflns_limit_k_min -15
_diffrn_reflns_limit_l_max 12
_diffrn_reflns_limit_l_min -13
_diffrn_reflns_number 10824
_diffrn_reflns_theta_full 26.50
_diffrn_reflns_theta_max 26.50
_diffrn_reflns_theta_min 2.16
_exptl_absorpt_coefficient_mu 1.294
_exptl_absorpt_correction_T_max 0.7818
_exptl_absorpt_correction_T_min 0.5935
_exptl_absorpt_correction_type multi-scan
_exptl_absorpt_process_details '(SADABS; Bruker, 2002)'
_exptl_crystal_colour 'light green'
_exptl_crystal_density_diffrn 1.558
_exptl_crystal_density_method 'not measured'
_exptl_crystal_description block
_exptl_crystal_F_000 928
_exptl_crystal_size_max 0.45
_exptl_crystal_size_mid 0.35
_exptl_crystal_size_min 0.20
_refine_diff_density_max 0.348
_refine_diff_density_min -0.350
_refine_ls_extinction_method none
_refine_ls_goodness_of_fit_ref 0.862
_refine_ls_hydrogen_treatment constr
_refine_ls_matrix_type full
_refine_ls_number_parameters 254
_refine_ls_number_reflns 3965
_refine_ls_number_restraints 0
_refine_ls_restrained_S_all 0.862
_refine_ls_R_factor_all 0.0650
_refine_ls_R_factor_gt 0.0369
_refine_ls_shift/su_max 0.002
_refine_ls_shift/su_mean 0.000
_refine_ls_structure_factor_coef Fsqd
_refine_ls_weighting_details 'calc w=1/[\s^2^(Fo^2^)+(0.026P)^2^+0.0718P] where P=(Fo^2^+2Fc^2^)/3'
_refine_ls_weighting_scheme calc
_refine_ls_wR_factor_gt 0.0711
_refine_ls_wR_factor_ref 0.0792
_reflns_number_gt 2507
_reflns_number_total 3965
_reflns_threshold_expression I>2\s(I)
_cod_data_source_file dn3115.cif
_cod_data_source_block I
_cod_original_sg_symbol_H-M 'P 21/c'
_cod_database_code 2017164
_cod_database_fobs_code 2017164

loop_
_symmetry_equiv_pos_as_xyz
'x, y, z'
'-x, y+1/2, -z+1/2'
'-x, -y, -z'
'x, -y-1/2, z-1/2'

loop_
_atom_site_type_symbol
_atom_site_label
_atom_site_fract_x
_atom_site_fract_y
_atom_site_fract_z
_atom_site_U_iso_or_equiv
_atom_site_adp_type
_atom_site_calc_flag
_atom_site_refinement_flags
_atom_site_occupancy
_atom_site_disorder_assembly
_atom_site_disorder_group
C C1 0.07181(19) 0.7479(2) -0.0440(3) 0.0355(7) Uani d . 1 . .
H H1 0.0417 0.7191 -0.1208 0.043 Uiso calc R 1 . .
C C2 0.0659(2) 0.8539(2) -0.0281(3) 0.0408(8) Uani d . 1 . .
H H2 0.0335 0.8960 -0.0932 0.049 Uiso calc R 1 . .
C C3 0.1088(2) 0.8964(2) 0.0856(3) 0.0439(8) Uani d . 1 . .
H H3 0.1039 0.9678 0.0997 0.053 Uiso calc R 1 . .
C C4 0.1595(2) 0.8324(2) 0.1792(3) 0.0394(8) Uani d . 1 . .
H H4 0.1900 0.8603 0.2564 0.047 Uiso calc R 1 . .
C C5 0.16419(19) 0.7274(2) 0.1566(2) 0.0300(7) Uani d . 1 . .
C C6 0.21755(19) 0.6507(2) 0.2497(2) 0.0298(7) Uani d . 1 . .
C C7 0.27509(19) 0.6752(2) 0.3646(2) 0.0341(7) Uani d . 1 . .
H H7 0.2829 0.7446 0.3905 0.041 Uiso calc R 1 . .
C C8 0.32195(19) 0.5953(2) 0.4426(3) 0.0331(7) Uani d . 1 . .
C C9 0.3070(2) 0.4931(2) 0.3983(3) 0.0374(7) Uani d . 1 . .
H H9 0.3367 0.4379 0.4473 0.045 Uiso calc R 1 . .
C C10 0.24827(19) 0.4729(2) 0.2817(2) 0.0327(7) Uani d . 1 . .
C C11 0.2274(2) 0.3684(2) 0.2219(3) 0.0331(7) Uani d . 1 . .
C C12 0.2611(2) 0.2753(2) 0.2775(3) 0.0454(8) Uani d . 1 . .
H H12 0.2986 0.2748 0.3588 0.054 Uiso calc R 1 . .
C C13 0.2392(2) 0.1825(2) 0.2128(3) 0.0534(9) Uani d . 1 . .
H H13 0.2602 0.1189 0.2503 0.064 Uiso calc R 1 . .
C C14 0.1858(2) 0.1864(2) 0.0917(3) 0.0444(8) Uani d . 1 . .
H H14 0.1715 0.1255 0.0446 0.053 Uiso calc R 1 . .
C C15 0.1537(2) 0.2817(2) 0.0413(3) 0.0387(8) Uani d . 1 . .
H H15 0.1176 0.2835 -0.0407 0.046 Uiso calc R 1 . .
C C16 0.3850(2) 0.6185(2) 0.5672(3) 0.0358(7) Uani d . 1 . .
C C17 0.3981(2) 0.7186(3) 0.6128(3) 0.0471(9) Uani d . 1 . .
H H17 0.3671 0.7733 0.5642 0.057 Uiso calc R 1 . .
C C18 0.4563(2) 0.7404(3) 0.7290(3) 0.0515(9) Uani d . 1 . .
H H18 0.4634 0.8094 0.7565 0.062 Uiso calc R 1 . .
C C19 0.5036(2) 0.6626(3) 0.8047(3) 0.0444(8) Uani d . 1 . .
C C20 0.4915(3) 0.5631(3) 0.7588(3) 0.0762(13) Uani d . 1 . .
H H20 0.5228 0.5086 0.8075 0.091 Uiso calc R 1 . .
C C21 0.4346(3) 0.5408(3) 0.6432(3) 0.0716(12) Uani d . 1 . .
H H21 0.4293 0.4719 0.6151 0.086 Uiso calc R 1 . .
C C22 0.5653(2) 0.6861(3) 0.9325(3) 0.0619(11) Uani d . 1 . .
H H22A 0.5299 0.6708 0.9964 0.093 Uiso calc R 1 . .
H H22B 0.5830 0.7586 0.9368 0.093 Uiso calc R 1 . .
H H22C 0.6223 0.6437 0.9457 0.093 Uiso calc R 1 . .
Cl Cl1 0.01801(5) 0.48582(6) -0.14767(6) 0.03777(19) Uani d . 1 . .
Cl Cl2 0.27195(5) 0.53471(6) -0.04602(7) 0.0417(2) Uani d . 1 . .
N N1 0.11883(15) 0.68401(17) 0.0457(2) 0.0309(6) Uani d . 1 . .
N N2 0.20567(15) 0.55174(17) 0.2100(2) 0.0300(6) Uani d . 1 . .
N N3 0.17180(16) 0.37204(17) 0.1039(2) 0.0320(6) Uani d . 1 . .
Ni Ni1 0.12991(3) 0.52225(3) 0.03903(3) 0.03153(12) Uani d . 1 . .

loop_
_atom_site_aniso_label
_atom_site_aniso_U_11
_atom_site_aniso_U_22
_atom_site_aniso_U_33
_atom_site_aniso_U_12
_atom_site_aniso_U_13
_atom_site_aniso_U_23
C1 0.0392(18) 0.0359(19) 0.0292(17) 0.0040(15) 0.0027(14) 0.0053(13)
C2 0.0475(19) 0.0354(19) 0.0374(19) 0.0096(16) 0.0039(15) 0.0106(14)
C3 0.056(2) 0.0237(18) 0.051(2) 0.0053(16) 0.0091(17) 0.0004(15)
C4 0.053(2) 0.0295(18) 0.0333(17) 0.0021(15) 0.0027(15) -0.0016(14)
C5 0.0340(16) 0.0289(18) 0.0251(16) 0.0005(13) 0.0019(13) 0.0001(12)
C6 0.0338(16) 0.0274(17) 0.0256(16) 0.0006(13) 0.0003(13) -0.0003(12)
C7 0.0405(17) 0.0280(17) 0.0307(17) 0.0000(14) 0.0006(14) -0.0027(13)
C8 0.0330(16) 0.0372(19) 0.0267(16) -0.0007(14) 0.0008(13) 0.0003(13)
C9 0.0421(18) 0.0345(19) 0.0303(16) 0.0027(14) -0.0046(14) 0.0059(13)
C10 0.0376(17) 0.0286(17) 0.0285(16) 0.0002(14) -0.0007(13) 0.0026(13)
C11 0.0384(17) 0.0305(18) 0.0282(16) 0.0033(14) 0.0022(14) 0.0034(13)
C12 0.059(2) 0.035(2) 0.0355(19) 0.0059(17) -0.0051(16) 0.0056(15)
C13 0.074(2) 0.0255(19) 0.058(2) 0.0062(18) 0.0069(19) 0.0088(16)
C14 0.057(2) 0.0245(18) 0.050(2) -0.0037(16) 0.0089(17) -0.0029(15)
C15 0.0423(18) 0.035(2) 0.0362(18) -0.0045(15) 0.0035(15) -0.0033(15)
C16 0.0350(17) 0.042(2) 0.0265(16) 0.0023(15) -0.0025(13) -0.0011(14)
C17 0.051(2) 0.043(2) 0.0379(19) 0.0033(17) -0.0114(16) -0.0023(16)
C18 0.052(2) 0.048(2) 0.044(2) 0.0021(17) -0.0116(17) -0.0127(17)
C19 0.0383(18) 0.058(2) 0.0324(18) 0.0050(17) -0.0040(14) -0.0068(16)
C20 0.105(3) 0.056(3) 0.046(2) 0.020(2) -0.034(2) -0.0017(19)
C21 0.102(3) 0.043(2) 0.049(2) 0.013(2) -0.031(2) -0.0095(18)
C22 0.058(2) 0.075(3) 0.042(2) 0.013(2) -0.0134(17) -0.0151(19)
Cl1 0.0417(4) 0.0421(5) 0.0254(4) -0.0043(4) -0.0021(3) -0.0028(3)
Cl2 0.0446(5) 0.0389(5) 0.0404(4) 0.0037(4) 0.0061(4) 0.0055(4)
N1 0.0339(13) 0.0275(14) 0.0281(13) 0.0007(11) -0.0008(11) 0.0014(11)
N2 0.0344(13) 0.0253(14) 0.0270(13) -0.0006(11) -0.0011(11) 0.0003(10)
N3 0.0371(14) 0.0264(14) 0.0293(14) 0.0003(11) -0.0005(11) -0.0001(10)
Ni1 0.0386(2) 0.0250(2) 0.0260(2) 0.00044(18) -0.00440(16) 0.00014(16)

loop_
_atom_type_symbol
_atom_type_description
_atom_type_scat_dispersion_real
_atom_type_scat_dispersion_imag
_atom_type_scat_source
C C 0.0033 0.0016 'International Tables Vol C Tables 4.2.6.8 and 6.1.1.4'
H H 0.0000 0.0000 'International Tables Vol C Tables 4.2.6.8 and 6.1.1.4'
Cl Cl 0.1484 0.1585 'International Tables Vol C Tables 4.2.6.8 and 6.1.1.4'
N N 0.0061 0.0033 'International Tables Vol C Tables 4.2.6.8 and 6.1.1.4'
Ni Ni 0.3393 1.1124 'International Tables Vol C Tables 4.2.6.8 and 6.1.1.4'

loop_
_geom_angle_atom_site_label_1
_geom_angle_atom_site_label_2
_geom_angle_atom_site_label_3
_geom_angle_site_symmetry_1
_geom_angle_site_symmetry_3
_geom_angle
_geom_angle_publ_flag
N1 C1 C2 . . 123.1(3) ?
N1 C1 H1 . . 118.4 ?
C2 C1 H1 . . 118.4 ?
C3 C2 C1 . . 118.6(3) ?
C3 C2 H2 . . 120.7 ?
C1 C2 H2 . . 120.7 ?
C2 C3 C4 . . 119.4(3) ?
C2 C3 H3 . . 120.3 ?
C4 C3 H3 . . 120.3 ?
C5 C4 C3 . . 119.0(3) ?
C5 C4 H4 . . 120.5 ?
C3 C4 H4 . . 120.5 ?
N1 C5 C4 . . 121.9(3) ?
N1 C5 C6 . . 114.2(2) ?
C4 C5 C6 . . 124.0(2) ?
N2 C6 C7 . . 121.2(3) ?
N2 C6 C5 . . 113.1(2) ?
C7 C6 C5 . . 125.7(3) ?
C6 C7 C8 . . 119.9(3) ?
C6 C7 H7 . . 120.1 ?
C8 C7 H7 . . 120.1 ?
C9 C8 C7 . . 117.1(3) ?
C9 C8 C16 . . 121.4(3) ?
C7 C8 C16 . . 121.5(3) ?
C10 C9 C8 . . 120.6(3) ?
C10 C9 H9 . . 119.7 ?
C8 C9 H9 . . 119.7 ?
N2 C10 C9 . . 120.2(3) ?
N2 C10 C11 . . 113.5(2) ?
C9 C10 C11 . . 126.3(3) ?
N3 C11 C12 . . 121.6(3) ?
N3 C11 C10 . . 113.8(2) ?
C12 C11 C10 . . 124.5(3) ?
C11 C12 C13 . . 120.0(3) ?
C11 C12 H12 . . 120.0 ?
C13 C12 H12 . . 120.0 ?
C14 C13 C12 . . 118.4(3) ?
C14 C13 H13 . . 120.8 ?
C12 C13 H13 . . 120.8 ?
C15 C14 C13 . . 118.9(3) ?
C15 C14 H14 . . 120.5 ?
C13 C14 H14 . . 120.5 ?
N3 C15 C14 . . 123.4(3) ?
N3 C15 H15 . . 118.3 ?
C14 C15 H15 . . 118.3 ?
C17 C16 C21 . . 116.2(3) ?
C17 C16 C8 . . 121.7(3) ?
C21 C16 C8 . . 122.2(3) ?
C16 C17 C18 . . 121.8(3) ?
C16 C17 H17 . . 119.1 ?
C18 C17 H17 . . 119.1 ?
C19 C18 C17 . . 121.5(3) ?
C19 C18 H18 . . 119.2 ?
C17 C18 H18 . . 119.2 ?
C20 C19 C18 . . 116.7(3) ?
C20 C19 C22 . . 121.8(3) ?
C18 C19 C22 . . 121.5(3) ?
C19 C20 C21 . . 122.2(3) ?
C19 C20 H20 . . 118.9 ?
C21 C20 H20 . . 118.9 ?
C20 C21 C16 . . 121.5(3) ?
C20 C21 H21 . . 119.2 ?
C16 C21 H21 . . 119.2 ?
C19 C22 H22A . . 109.5 ?
C19 C22 H22B . . 109.5 ?
H22A C22 H22B . . 109.5 ?
C19 C22 H22C . . 109.5 ?
H22A C22 H22C . . 109.5 ?
H22B C22 H22C . . 109.5 ?
Ni1 Cl1 Ni1 . 3_565 94.62(3) ?
C1 N1 C5 . . 117.8(2) ?
C1 N1 Ni1 . . 127.78(19) ?
C5 N1 Ni1 . . 114.37(18) ?
C6 N2 C10 . . 121.0(2) ?
C6 N2 Ni1 . . 119.39(18) ?
C10 N2 Ni1 . . 119.56(19) ?
C15 N3 C11 . . 117.5(2) ?
C15 N3 Ni1 . . 127.71(19) ?
C11 N3 Ni1 . . 114.71(18) ?
N2 Ni1 N1 . . 78.89(9) y
N2 Ni1 N3 . . 78.37(9) y
N1 Ni1 N3 . . 157.26(9) y
N2 Ni1 Cl1 . . 170.45(7) y
N1 Ni1 Cl1 . . 100.69(6) y
N3 Ni1 Cl1 . . 101.67(6) y
N2 Ni1 Cl2 . . 90.77(7) y
N1 Ni1 Cl2 . . 91.36(6) y
N3 Ni1 Cl2 . . 89.31(6) y
Cl1 Ni1 Cl2 . . 98.78(3) y
N2 Ni1 Cl1 . 3_565 85.07(7) y
N1 Ni1 Cl1 . 3_565 87.10(6) y
N3 Ni1 Cl1 . 3_565 90.60(6) y
Cl1 Ni1 Cl1 . 3_565 85.38(3) y
Cl2 Ni1 Cl1 . 3_565 175.77(3) y

loop_
_geom_bond_atom_site_label_1
_geom_bond_atom_site_label_2
_geom_bond_site_symmetry_2
_geom_bond_distance
_geom_bond_publ_flag
C1 N1 . 1.338(3) ?
C1 C2 . 1.371(4) ?
C1 H1 . 0.9300 ?
C2 C3 . 1.369(4) ?
C2 H2 . 0.9300 ?
C3 C4 . 1.384(4) ?
C3 H3 . 0.9300 ?
C4 C5 . 1.368(4) ?
C4 H4 . 0.9300 ?
C5 N1 . 1.359(3) ?
C5 C6 . 1.496(4) ?
C6 N2 . 1.336(3) ?
C6 C7 . 1.376(3) ?
C7 C8 . 1.403(4) ?
C7 H7 . 0.9300 ?
C8 C9 . 1.393(4) ?
C8 C16 . 1.487(4) ?
C9 C10 . 1.386(4) ?
C9 H9 . 0.9300 ?
C10 N2 . 1.338(3) ?
C10 C11 . 1.489(4) ?
C11 N3 . 1.357(3) ?
C11 C12 . 1.375(4) ?
C12 C13 . 1.380(4) ?
C12 H12 . 0.9300 ?
C13 C14 . 1.374(4) ?
C13 H13 . 0.9300 ?
C14 C15 . 1.374(4) ?
C14 H14 . 0.9300 ?
C15 N3 . 1.338(3) ?
C15 H15 . 0.9300 ?
C16 C17 . 1.371(4) ?
C16 C21 . 1.385(4) ?
C17 C18 . 1.384(4) ?
C17 H17 . 0.9300 ?
C18 C19 . 1.373(4) ?
C18 H18 . 0.9300 ?
C19 C20 . 1.363(4) ?
C19 C22 . 1.507(4) ?
C20 C21 . 1.373(4) ?
C20 H20 . 0.9300 ?
C21 H21 . 0.9300 ?
C22 H22A . 0.9600 ?
C22 H22B . 0.9600 ?
C22 H22C . 0.9600 ?
Cl1 Ni1 . 2.3449(7) y
Cl1 Ni1 3_565 2.6231(8) ?
Cl2 Ni1 . 2.3980(8) y
N1 Ni1 . 2.077(2) y
N2 Ni1 . 1.976(2) y
N3 Ni1 . 2.089(2) y
Ni1 Cl1 3_565 2.6231(8) y

loop_
_geom_hbond_atom_site_label_D
_geom_hbond_atom_site_label_H
_geom_hbond_atom_site_label_A
_geom_hbond_site_symmetry_A
_geom_hbond_distance_DH
_geom_hbond_distance_HA
_geom_hbond_distance_DA
_geom_hbond_angle_DHA
C4 H4 Cl2 4_576 0.93 2.59 3.512(3) 171
C7 H7 Cl2 4_576 0.93 2.91 3.837(2) 170
C17 H17 Cl2 4_576 0.93 2.93 3.851(3) 170
C22 H22C Cl2 3_666 0.96 2.82 3.693(3) 151

loop_
_geom_torsion_atom_site_label_1
_geom_torsion_atom_site_label_2
_geom_torsion_atom_site_label_3
_geom_torsion_atom_site_label_4
_geom_torsion_site_symmetry_1
_geom_torsion_site_symmetry_2
_geom_torsion_site_symmetry_3
_geom_torsion_site_symmetry_4
_geom_torsion
_geom_torsion_publ_flag
N1 C1 C2 C3 . . . . -1.1(5) ?
C1 C2 C3 C4 . . . . 2.3(5) ?
C2 C3 C4 C5 . . . . -1.1(5) ?
C3 C4 C5 N1 . . . . -1.3(4) ?
C3 C4 C5 C6 . . . . 179.3(3) ?
N1 C5 C6 N2 . . . . -4.2(4) ?
C4 C5 C6 N2 . . . . 175.2(3) ?
N1 C5 C6 C7 . . . . 174.8(3) ?
C4 C5 C6 C7 . . . . -5.8(5) ?
N2 C6 C7 C8 . . . . -0.5(4) ?
C5 C6 C7 C8 . . . . -179.4(3) ?
C6 C7 C8 C9 . . . . -0.1(4) ?
C6 C7 C8 C16 . . . . 179.8(3) ?
C7 C8 C9 C10 . . . . 0.1(4) ?
C16 C8 C9 C10 . . . . -179.8(3) ?
C8 C9 C10 N2 . . . . 0.4(4) ?
C8 C9 C10 C11 . . . . 178.9(3) ?
N2 C10 C11 N3 . . . . 2.2(4) ?
C9 C10 C11 N3 . . . . -176.3(3) ?
N2 C10 C11 C12 . . . . -178.6(3) ?
C9 C10 C11 C12 . . . . 2.8(5) ?
N3 C11 C12 C13 . . . . 0.6(5) ?
C10 C11 C12 C13 . . . . -178.5(3) ?
C11 C12 C13 C14 . . . . 1.7(5) ?
C12 C13 C14 C15 . . . . -2.0(5) ?
C13 C14 C15 N3 . . . . 0.0(5) ?
C9 C8 C16 C17 . . . . -178.4(3) ?
C7 C8 C16 C17 . . . . 1.7(5) ?
C9 C8 C16 C21 . . . . 2.4(5) ?
C7 C8 C16 C21 . . . . -177.5(3) ?
C21 C16 C17 C18 . . . . -1.2(5) ?
C8 C16 C17 C18 . . . . 179.6(3) ?
C16 C17 C18 C19 . . . . -0.1(5) ?
C17 C18 C19 C20 . . . . 0.9(5) ?
C17 C18 C19 C22 . . . . -178.7(3) ?
C18 C19 C20 C21 . . . . -0.3(6) ?
C22 C19 C20 C21 . . . . 179.3(4) ?
C19 C20 C21 C16 . . . . -1.0(7) ?
C17 C16 C21 C20 . . . . 1.7(6) ?
C8 C16 C21 C20 . . . . -179.0(3) ?
C2 C1 N1 C5 . . . . -1.3(4) ?
C2 C1 N1 Ni1 . . . . 177.4(2) ?
C4 C5 N1 C1 . . . . 2.6(4) ?
C6 C5 N1 C1 . . . . -178.1(2) ?
C4 C5 N1 Ni1 . . . . -176.4(2) ?
C6 C5 N1 Ni1 . . . . 3.0(3) ?
C7 C6 N2 C10 . . . . 1.0(4) ?
C5 C6 N2 C10 . . . . -179.9(2) ?
C7 C6 N2 Ni1 . . . . -175.6(2) ?
C5 C6 N2 Ni1 . . . . 3.5(3) ?
C9 C10 N2 C6 . . . . -1.0(4) ?
C11 C10 N2 C6 . . . . -179.7(2) ?
C9 C10 N2 Ni1 . . . . 175.6(2) ?
C11 C10 N2 Ni1 . . . . -3.1(3) ?
C14 C15 N3 C11 . . . . 2.2(4) ?
C14 C15 N3 Ni1 . . . . 179.0(2) ?
C12 C11 N3 C15 . . . . -2.5(4) ?
C10 C11 N3 C15 . . . . 176.7(2) ?
C12 C11 N3 Ni1 . . . . -179.7(2) ?
C10 C11 N3 Ni1 . . . . -0.5(3) ?
C6 N2 Ni1 N1 . . . . -1.5(2) ?
C10 N2 Ni1 N1 . . . . -178.2(2) ?
C6 N2 Ni1 N3 . . . . 178.8(2) ?
C10 N2 Ni1 N3 . . . . 2.2(2) ?
C6 N2 Ni1 Cl2 . . . . 89.7(2) ?
C10 N2 Ni1 Cl2 . . . . -86.9(2) ?
C6 N2 Ni1 Cl1 . . . 3_565 -89.5(2) ?
C10 N2 Ni1 Cl1 . . . 3_565 93.8(2) ?
C1 N1 Ni1 N2 . . . . -179.8(2) ?
C5 N1 Ni1 N2 . . . . -1.00(19) ?
C1 N1 Ni1 N3 . . . . -178.9(2) ?
C5 N1 Ni1 N3 . . . . -0.1(3) ?
C1 N1 Ni1 Cl1 . . . . -9.5(2) ?
C5 N1 Ni1 Cl1 . . . . 169.28(18) ?
C1 N1 Ni1 Cl2 . . . . 89.7(2) ?
C5 N1 Ni1 Cl2 . . . . -91.52(18) ?
C1 N1 Ni1 Cl1 . . . 3_565 -94.2(2) ?
C5 N1 Ni1 Cl1 . . . 3_565 84.54(18) ?
C15 N3 Ni1 N2 . . . . -177.7(3) ?
C11 N3 Ni1 N2 . . . . -0.8(2) ?
C15 N3 Ni1 N1 . . . . -178.6(2) ?
C11 N3 Ni1 N1 . . . . -1.7(4) ?
C15 N3 Ni1 Cl1 . . . . 12.1(2) ?
C11 N3 Ni1 Cl1 . . . . -171.07(18) ?
C15 N3 Ni1 Cl2 . . . . -86.8(2) ?
C11 N3 Ni1 Cl2 . . . . 90.11(19) ?
C15 N3 Ni1 Cl1 . . . 3_565 97.5(2) ?
C11 N3 Ni1 Cl1 . . . 3_565 -85.66(19) ?
Ni1 Cl1 Ni1 N1 3_565 . . . -86.16(6) ?
Ni1 Cl1 Ni1 N3 3_565 . . . 89.66(7) ?
Ni1 Cl1 Ni1 Cl2 3_565 . . . -179.23(3) ?
Ni1 Cl1 Ni1 Cl1 3_565 . . 3_565 0.0 ?
